data_7015770
loop_
_publ_author_name
'Herbert, Matthew'
'Montilla, Francisco'
'Galindo, Agust\'in'
'Moyano, Raquel'
'Pastor, Antonio'
'Alvarez, Eleuterio'

_publ_section_title
;
 Influence of N-donor bases and the solvent in oxodiperoxomolybdenum
 catalysed olefin epoxidation with hydrogen peroxide in ionic liquids.
;
_journal_issue 19
_journal_name_full 'Dalton transactions (Cambridge, England : 2003)'
_journal_page_first 5210
_journal_page_last 5219
_journal_paper_doi 10.1039/c1dt10065c
_journal_volume 40
_journal_year 2011
_chemical_formula_moiety 'C8 H12 Mo N4 O5'
_chemical_formula_sum 'C8 H12 Mo N4 O5'
_chemical_formula_weight 340.16
_chemical_name_systematic
;
?
;
_space_group_IT_number 14
_symmetry_cell_setting monoclinic
_symmetry_space_group_name_Hall '-P 2ybc'
_symmetry_space_group_name_H-M 'P 1 21/c 1'
_atom_sites_solution_hydrogens geom
_atom_sites_solution_primary direct
_atom_sites_solution_secondary difmap
_audit_creation_method SHELXL-97
_cell_angle_alpha 90.00
_cell_angle_beta 104.148(2)
_cell_angle_gamma 90.00
_cell_formula_units_Z 4
_cell_length_a 11.4740(3)
_cell_length_b 13.3115(4)
_cell_length_c 8.5537(3)
_cell_measurement_reflns_used 7479
_cell_measurement_temperature 173(2)
_cell_measurement_theta_max 30.53
_cell_measurement_theta_min 4.17
_cell_volume 1266.83(7)
_computing_cell_refinement 'Bruker (2006). APEX 2. Version 2.1.'
_computing_data_collection 'Bruker (2006). APEX 2. Version 2.1.'
_computing_data_reduction 'Bruker (2006). APEX 2. Version 2.1.'
_computing_molecular_graphics 'XP, SHELXTL v. 6.14 (Bruker, 2003)'
_computing_publication_material 'XCIF, SHELXTL v. 6.14 (Bruker, 2003)'
_computing_structure_refinement 'XL, SHELXTL v. 6.14 (Bruker, 2003)'
_computing_structure_solution 'Bruker (2006). APEX 2. Version 2.1.'
_diffrn_ambient_temperature 173(2)
_diffrn_detector_area_resol_mean 8.26
_diffrn_measured_fraction_theta_full 0.993
_diffrn_measured_fraction_theta_max 0.993
_diffrn_measurement_device_type
;
Bruker-Nonius X8kappa APEX II CCD area detector'
;
_diffrn_measurement_method 'phi and omega scans with narrow frames'
_diffrn_radiation_monochromator graphite
_diffrn_radiation_source 'fine-focus sealed tube'
_diffrn_radiation_type MoK\a
_diffrn_radiation_wavelength 0.71073
_diffrn_reflns_av_R_equivalents 0.0300
_diffrn_reflns_av_sigmaI/netI 0.0148
_diffrn_reflns_limit_h_max 16
_diffrn_reflns_limit_h_min -15
_diffrn_reflns_limit_k_max 19
_diffrn_reflns_limit_k_min -19
_diffrn_reflns_limit_l_max 11
_diffrn_reflns_limit_l_min -12
_diffrn_reflns_number 39044
_diffrn_reflns_theta_full 30.62
_diffrn_reflns_theta_max 30.62
_diffrn_reflns_theta_min 4.17
_diffrn_standards_decay_% 0
_exptl_absorpt_coefficient_mu 1.055
_exptl_absorpt_correction_T_max 0.8751
_exptl_absorpt_correction_T_min 0.6770
_exptl_absorpt_correction_type multi-scan
_exptl_absorpt_process_details
;
SADABS, Bruker (2006). APEX 2. Version 2.1. Bruker Analytical
X-ray Solutions, Madison, Wisconsin, USA.
;
_exptl_crystal_colour yellow
_exptl_crystal_density_diffrn 1.783
_exptl_crystal_density_method 'not measured'
_exptl_crystal_description prism
_exptl_crystal_F_000 680
_exptl_crystal_size_max 0.47
_exptl_crystal_size_mid 0.32
_exptl_crystal_size_min 0.13
_refine_diff_density_max 0.370
_refine_diff_density_min -0.619
_refine_diff_density_rms 0.068
_refine_ls_extinction_method none
_refine_ls_goodness_of_fit_ref 1.066
_refine_ls_hydrogen_treatment mixed
_refine_ls_matrix_type full
_refine_ls_number_parameters 171
_refine_ls_number_reflns 3882
_refine_ls_number_restraints 2
_refine_ls_restrained_S_all 1.066
_refine_ls_R_factor_all 0.0219
_refine_ls_R_factor_gt 0.0190
_refine_ls_shift/su_max 0.001
_refine_ls_shift/su_mean 0.000
_refine_ls_structure_factor_coef Fsqd
_refine_ls_weighting_details 'calc w=1/[\s^2^(Fo^2^)+(0.0291P)^2^+0.4180P] where P=(Fo^2^+2Fc^2^)/3'
_refine_ls_weighting_scheme calc
_refine_ls_wR_factor_gt 0.0507
_refine_ls_wR_factor_ref 0.0515
_reflns_number_gt 3467
_reflns_number_total 3882
_reflns_threshold_expression >2sigma(I)
_cod_data_source_file c1dt10065c.txt
_cod_data_source_block ea10308x
_cod_depositor_comments
;
The following automatic conversions were performed:
'_symmetry_cell_setting' value 'Monoclinic' changed to 'monoclinic'
according to '/home/saulius/struct/CIF-dictionaries/cif_core.dic'
dictionary named 'cif_core.dic' version 2.4.1 from 2010-06-29.

Automatic conversion script
Id: cif_fix_enum 1555 2011-01-17 13:19:09Z saulius 
;
_cod_original_sg_symbol_H-M P2(1)/c
_cod_database_code 7015770

loop_
_symmetry_equiv_pos_as_xyz
'x, y, z'
'-x, y+1/2, -z+1/2'
'-x, -y, -z'
'x, -y-1/2, z-1/2'

loop_
_atom_site_label
_atom_site_type_symbol
_atom_site_fract_x
_atom_site_fract_y
_atom_site_fract_z
_atom_site_U_iso_or_equiv
_atom_site_adp_type
_atom_site_occupancy
_atom_site_symmetry_multiplicity
_atom_site_calc_flag
_atom_site_refinement_flags
_atom_site_disorder_assembly
_atom_site_disorder_group
Mo1 Mo 0.285181(9) 0.019291(8) 1.012762(12) 0.01653(4) Uani 1 1 d . . .
O1 O 0.37591(9) -0.08032(8) 1.06901(13) 0.0263(2) Uani 1 1 d . . .
O2 O 0.34689(9) 0.11631(8) 1.17826(13) 0.0277(2) Uani 1 1 d . . .
O3 O 0.40313(9) 0.12871(8) 1.04196(13) 0.0255(2) Uani 1 1 d . . .
O4 O 0.15281(10) -0.00606(8) 1.10936(13) 0.0241(2) Uani 1 1 d . . .
O5 O 0.12850(9) -0.04609(8) 0.94420(12) 0.02277(19) Uani 1 1 d . . .
N1 N 0.30240(11) -0.00228(9) 0.76731(14) 0.0216(2) Uani 1 1 d . . .
N2 N 0.38312(10) -0.06799(9) 0.73250(14) 0.0213(2) Uani 1 1 d D . .
H2N H 0.4369(15) -0.0914(13) 0.806(2) 0.026 Uiso 1 1 d D . .
N3 N 0.16363(10) 0.15235(8) 0.88995(14) 0.0209(2) Uani 1 1 d . . .
N4 N 0.04288(10) 0.14962(9) 0.86821(16) 0.0231(2) Uani 1 1 d D . .
H4N H 0.0108(16) 0.0988(12) 0.896(2) 0.028 Uiso 1 1 d D . .
C1 C 0.36596(13) -0.08142(12) 0.57329(17) 0.0262(3) Uani 1 1 d . . .
C2 C 0.26885(18) -0.02256(14) 0.50075(19) 0.0363(4) Uani 1 1 d . . .
H2 H 0.2339 -0.0161 0.3885 0.044 Uiso 1 1 calc R . .
C3 C 0.23256(16) 0.02533(13) 0.62510(19) 0.0329(3) Uani 1 1 d . . .
H3 H 0.1674 0.0712 0.6110 0.039 Uiso 1 1 calc R . .
C4 C 0.44144(16) -0.14979(15) 0.5016(2) 0.0376(4) Uani 1 1 d . . .
H4A H 0.5253 -0.1275 0.5330 0.056 Uiso 1 1 calc R . .
H4B H 0.4132 -0.1485 0.3838 0.056 Uiso 1 1 calc R . .
H4C H 0.4356 -0.2184 0.5406 0.056 Uiso 1 1 calc R . .
C5 C -0.00948(13) 0.23692(10) 0.81265(18) 0.0244(3) Uani 1 1 d . . .
C6 C 0.08132(14) 0.29928(12) 0.7927(2) 0.0335(3) Uani 1 1 d . . .
H6 H 0.0738 0.3662 0.7529 0.040 Uiso 1 1 calc R . .
C7 C 0.18655(14) 0.24369(11) 0.8432(2) 0.0313(3) Uani 1 1 d . . .
H7 H 0.2646 0.2680 0.8441 0.038 Uiso 1 1 calc R . .
C8 C -0.14222(14) 0.25235(13) 0.7835(2) 0.0375(4) Uani 1 1 d . . .
H8A H -0.1787 0.1930 0.8198 0.056 Uiso 1 1 calc R . .
H8B H -0.1769 0.2628 0.6681 0.056 Uiso 1 1 calc R . .
H8C H -0.1580 0.3114 0.8436 0.056 Uiso 1 1 calc R . .

loop_
_atom_site_aniso_label
_atom_site_aniso_U_11
_atom_site_aniso_U_22
_atom_site_aniso_U_33
_atom_site_aniso_U_23
_atom_site_aniso_U_13
_atom_site_aniso_U_12
Mo1 0.01359(6) 0.01959(6) 0.01686(6) 0.00099(4) 0.00459(4) 0.00175(4)
O1 0.0239(5) 0.0293(5) 0.0259(5) 0.0044(4) 0.0064(4) 0.0087(4)
O2 0.0211(5) 0.0372(6) 0.0253(5) -0.0095(4) 0.0066(4) -0.0014(4)
O3 0.0173(4) 0.0298(5) 0.0303(5) -0.0019(4) 0.0077(4) -0.0028(4)
O4 0.0222(5) 0.0279(5) 0.0248(5) 0.0016(4) 0.0107(4) -0.0006(4)
O5 0.0207(5) 0.0222(4) 0.0253(5) -0.0010(4) 0.0054(4) -0.0031(4)
N1 0.0205(5) 0.0257(5) 0.0191(5) 0.0007(4) 0.0059(4) 0.0041(4)
N2 0.0173(5) 0.0271(5) 0.0194(5) -0.0021(4) 0.0045(4) 0.0018(4)
N3 0.0151(5) 0.0205(5) 0.0277(6) 0.0036(4) 0.0063(4) -0.0001(4)
N4 0.0156(5) 0.0197(5) 0.0347(6) 0.0083(5) 0.0076(4) 0.0003(4)
C1 0.0243(6) 0.0342(7) 0.0208(6) -0.0045(5) 0.0068(5) -0.0018(5)
C2 0.0409(10) 0.0477(10) 0.0190(7) 0.0001(6) 0.0047(6) 0.0101(7)
C3 0.0337(8) 0.0419(9) 0.0216(7) 0.0029(6) 0.0038(6) 0.0127(7)
C4 0.0324(8) 0.0521(10) 0.0292(8) -0.0148(7) 0.0092(6) 0.0032(7)
C5 0.0226(6) 0.0209(6) 0.0289(7) 0.0070(5) 0.0046(5) 0.0027(5)
C6 0.0274(7) 0.0227(6) 0.0481(9) 0.0144(6) 0.0047(7) -0.0008(6)
C7 0.0213(7) 0.0274(7) 0.0448(9) 0.0125(6) 0.0072(6) -0.0037(5)
C8 0.0231(7) 0.0317(7) 0.0576(11) 0.0159(7) 0.0095(7) 0.0079(6)

loop_
_atom_type_symbol
_atom_type_description
_atom_type_scat_dispersion_real
_atom_type_scat_dispersion_imag
_atom_type_scat_source
C C 0.0033 0.0016 'International Tables Vol C Tables 4.2.6.8 and 6.1.1.4'
H H 0.0000 0.0000 'International Tables Vol C Tables 4.2.6.8 and 6.1.1.4'
N N 0.0061 0.0033 'International Tables Vol C Tables 4.2.6.8 and 6.1.1.4'
O O 0.0106 0.0060 'International Tables Vol C Tables 4.2.6.8 and 6.1.1.4'
Mo Mo -1.6832 0.6857 'International Tables Vol C Tables 4.2.6.8 and 6.1.1.4'

loop_
_geom_angle_atom_site_label_1
_geom_angle_atom_site_label_2
_geom_angle_atom_site_label_3
_geom_angle
_geom_angle_site_symmetry_1
_geom_angle_site_symmetry_3
_geom_angle_publ_flag
O1 Mo1 O2 103.21(5) . . ?
O1 Mo1 O4 103.69(5) . . ?
O2 Mo1 O4 89.37(5) . . ?
O1 Mo1 O5 101.21(5) . . ?
O2 Mo1 O5 131.88(4) . . ?
O4 Mo1 O5 44.54(4) . . ?
O1 Mo1 O3 100.92(5) . . ?
O2 Mo1 O3 44.60(4) . . ?
O4 Mo1 O3 131.80(4) . . ?
O5 Mo1 O3 157.55(4) . . ?
O1 Mo1 N1 88.63(5) . . ?
O2 Mo1 N1 134.15(5) . . ?
O4 Mo1 N1 131.10(5) . . ?
O5 Mo1 N1 86.87(5) . . ?
O3 Mo1 N1 89.90(5) . . ?
O1 Mo1 N3 170.08(5) . . ?
O2 Mo1 N3 83.90(4) . . ?
O4 Mo1 N3 83.07(4) . . ?
O5 Mo1 N3 78.38(4) . . ?
O3 Mo1 N3 79.16(4) . . ?
N1 Mo1 N3 81.45(4) . . ?
O3 O2 Mo1 69.25(6) . . ?
O2 O3 Mo1 66.15(6) . . ?
O5 O4 Mo1 68.67(6) . . ?
O4 O5 Mo1 66.79(6) . . ?
C3 N1 N2 105.49(12) . . ?
C3 N1 Mo1 131.88(11) . . ?
N2 N1 Mo1 121.61(9) . . ?
C1 N2 N1 111.72(12) . . ?
C1 N2 H2N 128.3(13) . . ?
N1 N2 H2N 119.9(13) . . ?
C7 N3 N4 104.78(11) . . ?
C7 N3 Mo1 133.58(10) . . ?
N4 N3 Mo1 121.32(8) . . ?
C5 N4 N3 112.38(11) . . ?
C5 N4 H4N 128.0(13) . . ?
N3 N4 H4N 119.5(13) . . ?
N2 C1 C2 106.46(13) . . ?
N2 C1 C4 123.03(14) . . ?
C2 C1 C4 130.50(14) . . ?
C1 C2 C3 106.07(14) . . ?
C1 C2 H2 127.0 . . ?
C3 C2 H2 127.0 . . ?
N1 C3 C2 110.25(14) . . ?
N1 C3 H3 124.9 . . ?
C2 C3 H3 124.9 . . ?
C1 C4 H4A 109.5 . . ?
C1 C4 H4B 109.5 . . ?
H4A C4 H4B 109.5 . . ?
C1 C4 H4C 109.5 . . ?
H4A C4 H4C 109.5 . . ?
H4B C4 H4C 109.5 . . ?
N4 C5 C6 106.24(13) . . ?
N4 C5 C8 121.85(13) . . ?
C6 C5 C8 131.91(13) . . ?
C5 C6 C7 105.47(13) . . ?
C5 C6 H6 127.3 . . ?
C7 C6 H6 127.3 . . ?
N3 C7 C6 111.11(13) . . ?
N3 C7 H7 124.4 . . ?
C6 C7 H7 124.4 . . ?
C5 C8 H8A 109.5 . . ?
C5 C8 H8B 109.5 . . ?
H8A C8 H8B 109.5 . . ?
C5 C8 H8C 109.5 . . ?
H8A C8 H8C 109.5 . . ?
H8B C8 H8C 109.5 . . ?

loop_
_geom_bond_atom_site_label_1
_geom_bond_atom_site_label_2
_geom_bond_distance
_geom_bond_site_symmetry_2
_geom_bond_publ_flag
Mo1 O1 1.6818(10) . ?
Mo1 O2 1.9192(10) . ?
Mo1 O4 1.9280(10) . ?
Mo1 O5 1.9540(10) . ?
Mo1 O3 1.9622(10) . ?
Mo1 N1 2.1754(12) . ?
Mo1 N3 2.3387(11) . ?
O2 O3 1.4734(15) . ?
O4 O5 1.4714(14) . ?
N1 C3 1.3343(19) . ?
N1 N2 1.3588(16) . ?
N2 C1 1.3395(17) . ?
N2 H2N 0.827(14) . ?
N3 C7 1.3261(18) . ?
N3 N4 1.3526(15) . ?
N4 C5 1.3408(17) . ?
N4 H4N 0.833(14) . ?
C1 C2 1.379(2) . ?
C1 C4 1.488(2) . ?
C2 C3 1.388(2) . ?
C2 H2 0.9500 . ?
C3 H3 0.9500 . ?
C4 H4A 0.9800 . ?
C4 H4B 0.9800 . ?
C4 H4C 0.9800 . ?
C5 C6 1.375(2) . ?
C5 C8 1.496(2) . ?
C6 C7 1.392(2) . ?
C6 H6 0.9500 . ?
C7 H7 0.9500 . ?
C8 H8A 0.9800 . ?
C8 H8B 0.9800 . ?
C8 H8C 0.9800 . ?

loop_
_geom_hbond_atom_site_label_D
_geom_hbond_atom_site_label_H
_geom_hbond_atom_site_label_A
_geom_hbond_distance_DH
_geom_hbond_distance_HA
_geom_hbond_distance_DA
_geom_hbond_angle_DHA
_geom_hbond_site_symmetry_A
N2 H2N O3 0.827(14) 2.035(15) 2.8421(16) 165.3(18) 3_657
N2 H2N O2 0.827(14) 2.474(17) 3.0720(15) 130.1(16) 3_657
N4 H4N O4 0.833(14) 2.238(16) 2.9901(16) 150.4(17) 3_557
N4 H4N O5 0.833(14) 2.332(18) 2.8041(15) 116.5(16) .
N4 H4N O5 0.833(14) 2.446(17) 3.1438(15) 142.0(17) 3_557
N4 H4N O4 0.833(14) 2.545(18) 2.9781(16) 113.6(15) .

loop_
_geom_torsion_atom_site_label_1
_geom_torsion_atom_site_label_2
_geom_torsion_atom_site_label_3
_geom_torsion_atom_site_label_4
_geom_torsion
_geom_torsion_site_symmetry_1
_geom_torsion_site_symmetry_2
_geom_torsion_site_symmetry_3
_geom_torsion_site_symmetry_4
_geom_torsion_publ_flag
O1 Mo1 O2 O3 92.24(7) . . . . ?
O4 Mo1 O2 O3 -163.84(6) . . . . ?
O5 Mo1 O2 O3 -149.16(6) . . . . ?
N1 Mo1 O2 O3 -8.94(9) . . . . ?
N3 Mo1 O2 O3 -80.74(6) . . . . ?
O1 Mo1 O3 O2 -97.81(7) . . . . ?
O4 Mo1 O3 O2 21.92(9) . . . . ?
O5 Mo1 O3 O2 92.05(12) . . . . ?
N1 Mo1 O3 O2 173.60(6) . . . . ?
N3 Mo1 O3 O2 92.29(6) . . . . ?
O1 Mo1 O4 O5 -92.16(7) . . . . ?
O2 Mo1 O4 O5 164.39(6) . . . . ?
O3 Mo1 O4 O5 149.20(6) . . . . ?
N1 Mo1 O4 O5 8.21(8) . . . . ?
N3 Mo1 O4 O5 80.47(6) . . . . ?
O1 Mo1 O5 O4 98.20(7) . . . . ?
O2 Mo1 O5 O4 -21.18(9) . . . . ?
O3 Mo1 O5 O4 -91.66(12) . . . . ?
N1 Mo1 O5 O4 -173.81(6) . . . . ?
N3 Mo1 O5 O4 -91.90(6) . . . . ?
O1 Mo1 N1 C3 157.10(15) . . . . ?
O2 Mo1 N1 C3 -95.71(16) . . . . ?
O4 Mo1 N1 C3 50.04(17) . . . . ?
O5 Mo1 N1 C3 55.80(15) . . . . ?
O3 Mo1 N1 C3 -101.97(15) . . . . ?
N3 Mo1 N1 C3 -22.92(15) . . . . ?
O1 Mo1 N1 N2 -9.53(11) . . . . ?
O2 Mo1 N1 N2 97.66(11) . . . . ?
O4 Mo1 N1 N2 -116.59(10) . . . . ?
O5 Mo1 N1 N2 -110.84(11) . . . . ?
O3 Mo1 N1 N2 91.40(11) . . . . ?
N3 Mo1 N1 N2 170.45(11) . . . . ?
C3 N1 N2 C1 0.40(17) . . . . ?
Mo1 N1 N2 C1 170.11(10) . . . . ?
O2 Mo1 N3 C7 57.60(15) . . . . ?
O4 Mo1 N3 C7 147.70(16) . . . . ?
O5 Mo1 N3 C7 -167.38(16) . . . . ?
O3 Mo1 N3 C7 12.72(15) . . . . ?
N1 Mo1 N3 C7 -78.83(15) . . . . ?
O2 Mo1 N3 N4 -114.75(11) . . . . ?
O4 Mo1 N3 N4 -24.64(11) . . . . ?
O5 Mo1 N3 N4 20.28(10) . . . . ?
O3 Mo1 N3 N4 -159.62(11) . . . . ?
N1 Mo1 N3 N4 108.83(11) . . . . ?
C7 N3 N4 C5 -1.26(18) . . . . ?
Mo1 N3 N4 C5 173.01(10) . . . . ?
N1 N2 C1 C2 -0.60(18) . . . . ?
N1 N2 C1 C4 -179.78(14) . . . . ?
N2 C1 C2 C3 0.5(2) . . . . ?
C4 C1 C2 C3 179.64(18) . . . . ?
N2 N1 C3 C2 -0.03(19) . . . . ?
Mo1 N1 C3 C2 -168.24(12) . . . . ?
C1 C2 C3 N1 -0.3(2) . . . . ?
N3 N4 C5 C6 1.69(18) . . . . ?
N3 N4 C5 C8 -178.41(15) . . . . ?
N4 C5 C6 C7 -1.38(19) . . . . ?
C8 C5 C6 C7 178.73(19) . . . . ?
N4 N3 C7 C6 0.32(19) . . . . ?
Mo1 N3 C7 C6 -172.92(12) . . . . ?
C5 C6 C7 N3 0.7(2) . . . . ?
